data_4109256
loop_
_publ_author_name
'K. C. Nicolaou'
'Yee Hwee Lim'
'Jared L. Piper'
'Charles D. Papageorgiou'

_publ_section_title
;
 Total Syntheses of 2,2'-epi-Cytoskyrin A, Rugulosin, and the Alleged
 Structure of Rugulin
;
_journal_name_full 'Journal of the American Chemical Society'
_journal_page_first 4001
_journal_page_last 4013
_journal_paper_doi 10.1021/ja0685708
_journal_volume 129
_journal_year 2007
_chemical_formula_sum 'C36 H43 N O13'
_chemical_formula_weight 697.71
_chemical_name_systematic
; 
 ? 
;
_space_group_IT_number 4
_symmetry_cell_setting monoclinic
_symmetry_space_group_name_Hall 'P 2yb'
_symmetry_space_group_name_H-M 'P 1 21 1'
_atom_sites_solution_hydrogens geom
_atom_sites_solution_primary direct
_atom_sites_solution_secondary difmap
_audit_creation_method SHELXL-97
_cell_angle_alpha 90.00
_cell_angle_beta 115.55(3)
_cell_angle_gamma 90.00
_cell_formula_units_Z 2
_cell_length_a 11.628(2)
_cell_length_b 13.227(3)
_cell_length_c 12.373(3)
_cell_measurement_reflns_used 1819
_cell_measurement_temperature 296(2)
_cell_measurement_theta_max 19.69
_cell_measurement_theta_min 7.94
_cell_volume 1716.9(8)
_computing_cell_refinement 'Bruker SAINT+'
_computing_data_collection 'Bruker SMART'
_computing_data_reduction 'Bruker SAINT+'
_computing_molecular_graphics 'Bruker SHELXTL'
_computing_publication_material 'Bruker SHELXTL'
_computing_structure_refinement 'SHELXL-97 (Sheldrick, 1997)'
_computing_structure_solution 'SHELXS-97 (Sheldrick, 1997)'
_diffrn_ambient_temperature 296(2)
_diffrn_measured_fraction_theta_full 0.999
_diffrn_measured_fraction_theta_max 0.999
_diffrn_measurement_device_type 'CCD area detector'
_diffrn_measurement_method 'phi and omega scans'
_diffrn_radiation_monochromator graphite
_diffrn_radiation_source 'normal-focus sealed tube'
_diffrn_radiation_type MoK\a
_diffrn_radiation_wavelength 0.71073
_diffrn_reflns_av_R_equivalents 0.0519
_diffrn_reflns_av_sigmaI/netI 0.0846
_diffrn_reflns_limit_h_max 13
_diffrn_reflns_limit_h_min -13
_diffrn_reflns_limit_k_max 15
_diffrn_reflns_limit_k_min -15
_diffrn_reflns_limit_l_max 14
_diffrn_reflns_limit_l_min -14
_diffrn_reflns_number 12623
_diffrn_reflns_theta_full 25.00
_diffrn_reflns_theta_max 25.00
_diffrn_reflns_theta_min 1.82
_diffrn_standards_decay_% 1
_exptl_absorpt_coefficient_mu 0.103
_exptl_absorpt_correction_T_max 0.9847
_exptl_absorpt_correction_T_min 0.9747
_exptl_absorpt_correction_type multi-scan
_exptl_absorpt_process_details 'SADABS (Sheldrick, 1999)'
_exptl_crystal_colour Orange-red
_exptl_crystal_density_diffrn 1.350
_exptl_crystal_density_meas 0
_exptl_crystal_description Parallelepip
_exptl_crystal_F_000 740
_exptl_crystal_size_max 0.25
_exptl_crystal_size_mid 0.20
_exptl_crystal_size_min 0.15
_refine_diff_density_max 0.337
_refine_diff_density_min -0.166
_refine_diff_density_rms 0.048
_refine_ls_abs_structure_details 'Flack H D (1983), Acta Cryst. A39, 876-881'
_refine_ls_abs_structure_Flack 0.7(16)
_refine_ls_extinction_method none
_refine_ls_goodness_of_fit_ref 1.041
_refine_ls_hydrogen_treatment constr
_refine_ls_matrix_type full
_refine_ls_number_parameters 463
_refine_ls_number_reflns 5868
_refine_ls_number_restraints 1
_refine_ls_restrained_S_all 1.041
_refine_ls_R_factor_all 0.1102
_refine_ls_R_factor_gt 0.0708
_refine_ls_shift/su_max 0.046
_refine_ls_shift/su_mean 0.005
_refine_ls_structure_factor_coef Fsqd
_refine_ls_weighting_details 'calc w=1/[\s^2^(Fo^2^)+(0.0700P)^2^+0.0000P] where P=(Fo^2^+2Fc^2^)/3'
_refine_ls_weighting_scheme calc
_refine_ls_wR_factor_gt 0.1419
_refine_ls_wR_factor_ref 0.1597
_reflns_number_gt 3850
_reflns_number_total 5868
_reflns_threshold_expression >2sigma(I)
_cod_data_source_file ja0685708si20061129_010409.cif
_cod_data_source_block rugu
_cod_original_cell_volume 1717.0(6)
_cod_database_code 4109256

loop_
_symmetry_equiv_pos_as_xyz
'x, y, z'
'-x, y+1/2, -z'

loop_
_atom_site_label
_atom_site_type_symbol
_atom_site_fract_x
_atom_site_fract_y
_atom_site_fract_z
_atom_site_U_iso_or_equiv
_atom_site_adp_type
_atom_site_occupancy
_atom_site_symmetry_multiplicity
_atom_site_calc_flag
_atom_site_refinement_flags
O1 O 0.7148(3) 0.7640(5) 0.7291(4) 0.0922(15) Uani 1 1 d .
H1 H 0.6608 0.7826 0.6636 0.111 Uiso 1 1 calc R
O2 O 0.5021(3) 0.7857(3) 0.5650(3) 0.0539(9) Uani 1 1 d .
O3 O 0.2892(3) 0.7232(3) 0.8740(3) 0.0691(11) Uani 1 1 d .
O4 O 0.2608(3) 0.7828(3) 0.3831(3) 0.0526(9) Uani 1 1 d .
H4 H 0.2118 0.7495 0.3259 0.47(13) Uiso 1 1 calc R
O5 O 0.1517(3) 0.5861(3) 0.5155(3) 0.0554(9) Uani 1 1 d .
H5 H 0.1122 0.5491 0.4582 0.066 Uiso 1 1 calc R
O6 O 0.0291(3) 0.9822(3) 0.6866(3) 0.0552(9) Uani 1 1 d .
H6 H 0.0008 0.9868 0.7367 0.066 Uiso 1 1 calc R
O7 O 0.2950(3) 1.0330(3) 0.6246(3) 0.0525(9) Uani 1 1 d .
H7 H 0.2821 1.0638 0.5630 0.063 Uiso 1 1 calc R
O8 O -0.1943(3) 0.8223(3) 0.3709(3) 0.0654(11) Uani 1 1 d .
O9 O 0.1760(3) 1.0801(3) 0.4046(3) 0.0546(9) Uani 1 1 d .
O10 O 0.0545(4) 1.1223(3) 0.1773(3) 0.0789(13) Uani 1 1 d .
H10 H 0.1120 1.1266 0.2452 0.095 Uiso 1 1 calc R
C1 C 0.7670(6) 0.6575(6) 1.1253(5) 0.083(2) Uani 1 1 d .
H1A H 0.7431 0.6926 1.1804 0.100 Uiso 1 1 calc R
H1B H 0.8545 0.6720 1.1440 0.100 Uiso 1 1 calc R
H1C H 0.7567 0.5861 1.1316 0.100 Uiso 1 1 calc R
C2 C 0.6579(5) 0.7445(4) 0.8029(5) 0.0571(14) Uani 1 1 d .
C3 C 0.7345(5) 0.7159(5) 0.9217(5) 0.0719(18) Uani 1 1 d .
H3 H 0.8224 0.7132 0.9486 0.086 Uiso 1 1 calc R
C4 C 0.6830(5) 0.6920(4) 0.9988(4) 0.0604(15) Uani 1 1 d .
C5 C 0.5519(5) 0.7011(4) 0.9582(4) 0.0545(14) Uani 1 1 d .
H5A H 0.5159 0.6880 1.0108 0.065 Uiso 1 1 calc R
C6 C 0.4736(4) 0.7290(3) 0.8419(4) 0.0442(11) Uani 1 1 d .
C7 C 0.5245(4) 0.7500(4) 0.7601(4) 0.0461(12) Uani 1 1 d .
C8 C 0.4432(4) 0.7731(4) 0.6320(4) 0.0389(11) Uani 1 1 d .
C9 C 0.3128(4) 0.7747(4) 0.5904(4) 0.0403(11) Uani 1 1 d .
C10 C 0.2508(4) 0.7784(4) 0.6788(4) 0.0388(10) Uani 1 1 d .
C11 C 0.3362(4) 0.7394(4) 0.8039(4) 0.0452(12) Uani 1 1 d .
C12 C 0.2295(4) 0.7753(4) 0.4673(4) 0.0384(10) Uani 1 1 d .
C13 C 0.0889(4) 0.7588(3) 0.4334(4) 0.0367(11) Uani 1 1 d .
H13 H 0.0416 0.7443 0.3478 0.044 Uiso 1 1 calc R
C14 C 0.0770(4) 0.6723(3) 0.5096(4) 0.0424(11) Uani 1 1 d .
H14 H -0.0127 0.6523 0.4792 0.051 Uiso 1 1 calc R
C15 C 0.1175(4) 0.7263(4) 0.6294(4) 0.0408(11) Uani 1 1 d .
H15 H 0.1077 0.6835 0.6896 0.049 Uiso 1 1 calc R
C16 C 0.0262(4) 0.8158(3) 0.5932(4) 0.0437(12) Uani 1 1 d .
H16 H -0.0597 0.7964 0.5818 0.052 Uiso 1 1 calc R
C17 C 0.0898(4) 0.8858(4) 0.6979(4) 0.0427(12) Uani 1 1 d .
H17 H 0.0969 0.8524 0.7712 0.051 Uiso 1 1 calc R
C18 C 0.2220(4) 0.8936(4) 0.6999(4) 0.0404(11) Uani 1 1 d .
H18 H 0.2851 0.9192 0.7770 0.048 Uiso 1 1 calc R
C19 C 0.2111(4) 0.9602(3) 0.6004(4) 0.0384(11) Uani 1 1 d .
C20 C 0.1113(4) 0.9474(4) 0.4894(4) 0.0384(11) Uani 1 1 d .
C21 C 0.0289(4) 0.8523(3) 0.4720(4) 0.0336(10) Uani 1 1 d .
C22 C -0.1024(4) 0.8677(4) 0.3718(4) 0.0431(12) Uani 1 1 d .
C23 C -0.1146(4) 0.9320(4) 0.2674(4) 0.0406(11) Uani 1 1 d .
C24 C -0.0140(4) 0.9968(3) 0.2777(4) 0.0378(11) Uani 1 1 d .
C25 C 0.0949(5) 1.0099(4) 0.3916(4) 0.0437(12) Uani 1 1 d .
C26 C -0.2242(5) 0.9271(4) 0.1631(5) 0.0531(14) Uani 1 1 d .
H26 H -0.2896 0.8844 0.1589 0.064 Uiso 1 1 calc R
C27 C -0.2402(5) 0.9838(4) 0.0639(4) 0.0554(14) Uani 1 1 d .
C28 C -0.1436(6) 1.0463(5) 0.0724(5) 0.0632(15) Uani 1 1 d .
H28 H -0.1525 1.0843 0.0060 0.076 Uiso 1 1 calc R
C29 C -0.0335(5) 1.0545(4) 0.1764(4) 0.0528(13) Uani 1 1 d .
C30 C -0.3602(5) 0.9793(5) -0.0497(5) 0.0772(19) Uani 1 1 d .
H30A H -0.3398 0.9819 -0.1170 0.093 Uiso 1 1 calc R
H30B H -0.4137 1.0356 -0.0530 0.093 Uiso 1 1 calc R
H30C H -0.4044 0.9174 -0.0521 0.093 Uiso 1 1 calc R
N1 N 0.4601(5) 0.8672(4) 0.3399(5) 0.0709(14) Uani 1 1 d .
C31 C 0.5270(6) 0.7725(8) 0.3158(6) 0.102(3) Uani 1 1 d .
H31A H 0.5730 0.7939 0.2705 0.122 Uiso 1 1 calc R
H31B H 0.5889 0.7465 0.3921 0.122 Uiso 1 1 calc R
C32 C 0.4445(8) 0.6946(6) 0.2539(7) 0.112(3) Uani 1 1 d .
H32A H 0.3950 0.7146 0.1722 0.134 Uiso 1 1 calc R
H32B H 0.3887 0.6801 0.2907 0.134 Uiso 1 1 calc R
H32C H 0.4930 0.6352 0.2561 0.134 Uiso 1 1 calc R
C33 C 0.5619(8) 0.9421(6) 0.4110(8) 0.108(3) Uani 1 1 d .
H33A H 0.6332 0.9058 0.4713 0.129 Uiso 1 1 calc R
H33B H 0.5921 0.9747 0.3578 0.129 Uiso 1 1 calc R
C34 C 0.5208(10) 1.0205(6) 0.4706(10) 0.139(4) Uani 1 1 d .
H34A H 0.4920 0.9893 0.5246 0.166 Uiso 1 1 calc R
H34B H 0.4525 1.0588 0.4116 0.166 Uiso 1 1 calc R
H34C H 0.5911 1.0646 0.5147 0.166 Uiso 1 1 calc R
C35 C 0.3566(8) 0.9057(6) 0.2302(8) 0.104(3) Uani 1 1 d .
H35A H 0.3176 0.9624 0.2515 0.125 Uiso 1 1 calc R
H35B H 0.2924 0.8533 0.1979 0.125 Uiso 1 1 calc R
C36 C 0.3926(10) 0.9399(9) 0.1314(9) 0.166(4) Uani 1 1 d .
H36A H 0.4145 0.8820 0.0973 0.199 Uiso 1 1 calc R
H36B H 0.4643 0.9849 0.1643 0.199 Uiso 1 1 calc R
H36C H 0.3217 0.9744 0.0703 0.199 Uiso 1 1 calc R
O1W O 0.1035(5) 0.4447(6) 0.1779(5) 0.134(2) Uani 1 1 d .
O2W O -0.0747(11) 0.3147(7) 0.0197(7) 0.226(4) Uani 1 1 d .
O3W O 0.1102(5) 0.6842(6) 0.1671(4) 0.131(2) Uani 1 1 d .

loop_
_atom_site_aniso_label
_atom_site_aniso_U_11
_atom_site_aniso_U_22
_atom_site_aniso_U_33
_atom_site_aniso_U_23
_atom_site_aniso_U_13
_atom_site_aniso_U_12
O1 0.045(2) 0.163(5) 0.063(3) 0.008(3) 0.0180(19) 0.014(3)
O2 0.0388(18) 0.074(2) 0.056(2) 0.0002(19) 0.0273(16) 0.0020(17)
O3 0.059(2) 0.097(3) 0.054(2) 0.017(2) 0.0261(19) -0.006(2)
O4 0.0421(18) 0.077(3) 0.0401(18) -0.0022(18) 0.0187(15) -0.0029(18)
O5 0.062(2) 0.038(2) 0.063(2) -0.0082(17) 0.0241(18) 0.0005(18)
O6 0.061(2) 0.053(2) 0.059(2) -0.0039(17) 0.0329(18) 0.0141(18)
O7 0.052(2) 0.047(2) 0.052(2) -0.0001(17) 0.0155(17) -0.0186(17)
O8 0.042(2) 0.082(3) 0.072(3) 0.022(2) 0.0240(18) -0.0112(19)
O9 0.057(2) 0.054(2) 0.053(2) 0.0042(17) 0.0236(17) -0.0170(18)
O10 0.084(3) 0.092(3) 0.057(2) 0.015(2) 0.028(2) -0.030(3)
C1 0.079(4) 0.086(5) 0.064(4) 0.016(4) 0.012(3) 0.015(4)
C2 0.045(3) 0.069(4) 0.053(3) -0.005(3) 0.018(3) 0.009(3)
C3 0.045(3) 0.100(5) 0.051(3) -0.003(3) 0.002(3) 0.020(3)
C4 0.058(3) 0.063(4) 0.047(3) 0.006(3) 0.010(3) 0.015(3)
C5 0.066(3) 0.044(3) 0.046(3) 0.001(2) 0.018(3) 0.004(3)
C6 0.055(3) 0.029(2) 0.044(3) -0.002(2) 0.017(2) -0.001(2)
C7 0.045(3) 0.049(3) 0.044(3) -0.004(2) 0.019(2) 0.007(2)
C8 0.033(3) 0.039(3) 0.044(3) -0.004(2) 0.016(2) 0.000(2)
C9 0.042(3) 0.037(3) 0.040(3) -0.004(2) 0.017(2) -0.004(2)
C10 0.043(3) 0.036(2) 0.039(2) 0.003(2) 0.019(2) 0.001(2)
C11 0.054(3) 0.037(3) 0.048(3) -0.004(2) 0.025(2) -0.009(2)
C12 0.046(3) 0.033(2) 0.042(3) -0.001(2) 0.024(2) 0.002(2)
C13 0.037(2) 0.037(3) 0.036(2) -0.008(2) 0.015(2) -0.001(2)
C14 0.036(3) 0.038(3) 0.049(3) -0.002(2) 0.015(2) -0.005(2)
C15 0.036(2) 0.037(3) 0.051(3) 0.006(2) 0.020(2) -0.002(2)
C16 0.042(3) 0.046(3) 0.051(3) 0.004(2) 0.027(2) -0.008(2)
C17 0.050(3) 0.044(3) 0.041(3) 0.002(2) 0.026(2) 0.005(2)
C18 0.038(3) 0.045(3) 0.037(3) -0.009(2) 0.015(2) -0.007(2)
C19 0.041(3) 0.033(3) 0.043(3) -0.005(2) 0.020(2) 0.001(2)
C20 0.037(3) 0.042(3) 0.045(3) 0.001(2) 0.026(2) 0.000(2)
C21 0.028(2) 0.037(3) 0.040(2) -0.005(2) 0.0190(19) -0.006(2)
C22 0.039(3) 0.041(3) 0.056(3) 0.000(2) 0.028(2) -0.004(2)
C23 0.041(3) 0.036(3) 0.048(3) -0.002(2) 0.022(2) 0.004(2)
C24 0.045(3) 0.034(3) 0.043(3) -0.003(2) 0.027(2) 0.001(2)
C25 0.047(3) 0.040(3) 0.054(3) -0.005(2) 0.031(3) -0.002(2)
C26 0.042(3) 0.053(3) 0.059(3) 0.003(3) 0.016(3) 0.009(2)
C27 0.064(4) 0.045(3) 0.044(3) -0.003(3) 0.011(3) 0.010(3)
C28 0.087(4) 0.055(4) 0.045(3) -0.001(3) 0.026(3) -0.006(3)
C29 0.064(3) 0.054(3) 0.044(3) -0.002(3) 0.027(3) -0.010(3)
C30 0.087(4) 0.057(4) 0.056(4) 0.000(3) 0.001(3) 0.006(3)
N1 0.076(3) 0.065(3) 0.079(3) -0.002(3) 0.041(3) -0.015(3)
C31 0.069(4) 0.163(8) 0.086(5) -0.010(5) 0.046(4) 0.015(5)
C32 0.112(6) 0.102(6) 0.123(7) -0.034(6) 0.051(5) 0.009(5)
C33 0.132(7) 0.080(5) 0.131(6) -0.019(5) 0.075(6) -0.040(5)
C34 0.180(9) 0.062(5) 0.215(11) -0.023(6) 0.124(8) -0.010(6)
C35 0.122(6) 0.083(6) 0.143(7) 0.025(5) 0.091(6) 0.005(5)
C36 0.218(11) 0.145(9) 0.151(9) 0.061(7) 0.097(8) -0.017(8)
O1W 0.135(5) 0.176(6) 0.132(4) -0.003(4) 0.094(4) -0.008(4)
O2W 0.357(12) 0.165(8) 0.154(7) -0.024(6) 0.109(8) 0.021(8)
O3W 0.127(4) 0.191(6) 0.083(3) -0.047(4) 0.051(3) -0.052(4)

loop_
_atom_type_symbol
_atom_type_description
_atom_type_scat_dispersion_real
_atom_type_scat_dispersion_imag
_atom_type_scat_source
C C 0.0033 0.0016 'International Tables Vol C Tables 4.2.6.8 and 6.1.1.4'
H H 0.0000 0.0000 'International Tables Vol C Tables 4.2.6.8 and 6.1.1.4'
N N 0.0061 0.0033 'International Tables Vol C Tables 4.2.6.8 and 6.1.1.4'
O O 0.0106 0.0060 'International Tables Vol C Tables 4.2.6.8 and 6.1.1.4'

loop_
_geom_angle_atom_site_label_1
_geom_angle_atom_site_label_2
_geom_angle_atom_site_label_3
_geom_angle
O1 C2 C3 118.7(5)
O1 C2 C7 120.8(5)
C3 C2 C7 120.4(5)
C4 C3 C2 121.6(5)
C3 C4 C5 118.1(5)
C3 C4 C1 120.7(5)
C5 C4 C1 121.2(5)
C6 C5 C4 121.8(5)
C5 C6 C7 120.8(5)
C5 C6 C11 119.9(5)
C7 C6 C11 119.4(4)
C6 C7 C2 117.2(4)
C6 C7 C8 122.5(4)
C2 C7 C8 120.2(4)
O2 C8 C9 124.1(4)
O2 C8 C7 116.1(4)
C9 C8 C7 119.7(4)
C8 C9 C12 122.6(4)
C8 C9 C10 120.6(4)
C12 C9 C10 116.8(4)
C11 C10 C9 114.2(4)
C11 C10 C15 110.5(4)
C9 C10 C15 113.4(4)
C11 C10 C18 104.2(4)
C9 C10 C18 109.8(4)
C15 C10 C18 103.9(3)
O3 C11 C6 120.9(4)
O3 C11 C10 118.9(4)
C6 C11 C10 120.0(4)
O4 C12 C9 126.2(4)
O4 C12 C13 116.7(4)
C9 C12 C13 117.0(4)
C12 C13 C14 108.1(4)
C12 C13 C21 111.4(3)
C14 C13 C21 103.3(3)
O5 C14 C13 114.8(4)
O5 C14 C15 113.7(4)
C13 C14 C15 100.1(4)
C16 C15 C14 101.2(4)
C16 C15 C10 102.8(4)
C14 C15 C10 115.1(4)
C17 C16 C15 101.7(4)
C17 C16 C21 115.0(4)
C15 C16 C21 102.7(3)
O6 C17 C16 115.2(4)
O6 C17 C18 113.0(4)
C16 C17 C18 100.0(4)
C19 C18 C17 107.7(4)
C19 C18 C10 112.3(4)
C17 C18 C10 102.3(4)
O7 C19 C20 123.0(4)
O7 C19 C18 117.4(4)
C20 C19 C18 119.5(4)
C19 C20 C25 122.0(4)
C19 C20 C21 116.6(4)
C25 C20 C21 120.9(4)
C22 C21 C20 110.7(4)
C22 C21 C16 113.0(3)
C20 C21 C16 112.4(3)
C22 C21 C13 106.1(3)
C20 C21 C13 110.5(3)
C16 C21 C13 103.7(3)
O8 C22 C23 120.8(4)
O8 C22 C21 120.9(4)
C23 C22 C21 118.0(4)
C26 C23 C24 120.8(4)
C26 C23 C22 119.2(4)
C24 C23 C22 120.0(4)
C29 C24 C23 116.2(4)
C29 C24 C25 123.0(4)
C23 C24 C25 120.4(4)
O9 C25 C20 119.8(4)
O9 C25 C24 119.8(4)
C20 C25 C24 120.4(4)
C23 C26 C27 121.7(5)
C28 C27 C26 118.1(5)
C28 C27 C30 120.1(5)
C26 C27 C30 121.8(6)
C27 C28 C29 121.7(5)
O10 C29 C28 117.0(5)
O10 C29 C24 121.5(4)
C28 C29 C24 121.4(5)
C35 N1 C33 116.0(6)
C35 N1 C31 112.2(5)
C33 N1 C31 107.9(5)
C32 C31 N1 114.6(6)
C34 C33 N1 114.5(7)
N1 C35 C36 116.6(7)

loop_
_geom_bond_atom_site_label_1
_geom_bond_atom_site_label_2
_geom_bond_distance
O1 C2 1.363(7)
O2 C8 1.294(5)
O3 C11 1.228(6)
O4 C12 1.247(5)
O5 C14 1.416(5)
O6 C17 1.435(6)
O7 C19 1.310(5)
O8 C22 1.221(5)
O9 C25 1.284(5)
O10 C29 1.356(6)
C1 C4 1.514(7)
C2 C3 1.403(7)
C2 C7 1.408(7)
C3 C4 1.364(8)
C4 C5 1.390(7)
C5 C6 1.380(7)
C6 C7 1.403(7)
C6 C11 1.465(7)
C7 C8 1.486(6)
C8 C9 1.375(6)
C9 C12 1.409(6)
C9 C10 1.548(6)
C10 C11 1.524(6)
C10 C15 1.560(6)
C10 C18 1.606(6)
C12 C13 1.518(6)
C13 C14 1.526(6)
C13 C21 1.591(6)
C14 C15 1.527(6)
C15 C16 1.522(6)
C16 C17 1.503(6)
C16 C21 1.589(6)
C17 C18 1.530(6)
C18 C19 1.474(6)
C19 C20 1.373(6)
C20 C25 1.409(6)
C20 C21 1.539(6)
C21 C22 1.509(6)
C22 C23 1.502(6)
C23 C26 1.370(6)
C23 C24 1.411(6)
C24 C29 1.400(6)
C24 C25 1.441(6)
C26 C27 1.381(7)
C27 C28 1.361(8)
C27 C30 1.495(7)
C28 C29 1.374(7)
N1 C35 1.464(9)
N1 C33 1.504(8)
N1 C31 1.569(9)
C31 C32 1.390(10)
C33 C34 1.466(10)
C35 C36 1.521(11)

loop_
_geom_torsion_atom_site_label_1
_geom_torsion_atom_site_label_2
_geom_torsion_atom_site_label_3
_geom_torsion_atom_site_label_4
_geom_torsion
O1 C2 C3 C4 -177.7(6)
C7 C2 C3 C4 0.5(9)
C2 C3 C4 C5 -2.9(10)
C2 C3 C4 C1 177.7(5)
C3 C4 C5 C6 2.9(8)
C1 C4 C5 C6 -177.7(5)
C4 C5 C6 C7 -0.5(7)
C4 C5 C6 C11 -178.8(5)
C5 C6 C7 C2 -1.9(7)
C11 C6 C7 C2 176.5(5)
C5 C6 C7 C8 175.5(4)
C11 C6 C7 C8 -6.1(7)
O1 C2 C7 C6 -179.9(5)
C3 C2 C7 C6 1.9(8)
O1 C2 C7 C8 2.6(8)
C3 C2 C7 C8 -175.6(5)
C6 C7 C8 O2 -176.4(5)
C2 C7 C8 O2 1.0(7)
C6 C7 C8 C9 0.3(7)
C2 C7 C8 C9 177.7(5)
O2 C8 C9 C12 9.8(8)
C7 C8 C9 C12 -166.6(4)
O2 C8 C9 C10 -168.9(4)
C7 C8 C9 C10 14.7(7)
C8 C9 C10 C11 -22.7(6)
C12 C9 C10 C11 158.6(4)
C8 C9 C10 C15 -150.4(4)
C12 C9 C10 C15 30.8(6)
C8 C9 C10 C18 94.0(5)
C12 C9 C10 C18 -84.8(5)
C5 C6 C11 O3 -0.3(7)
C7 C6 C11 O3 -178.7(5)
C5 C6 C11 C10 175.0(4)
C7 C6 C11 C10 -3.4(7)
C9 C10 C11 O3 -167.9(5)
C15 C10 C11 O3 -38.7(6)
C18 C10 C11 O3 72.4(5)
C9 C10 C11 C6 16.7(6)
C15 C10 C11 C6 145.9(4)
C18 C10 C11 C6 -103.0(5)
C8 C9 C12 O4 -6.3(8)
C10 C9 C12 O4 172.4(5)
C8 C9 C12 C13 169.7(4)
C10 C9 C12 C13 -11.6(6)
O4 C12 C13 C14 132.4(4)
C9 C12 C13 C14 -44.0(5)
O4 C12 C13 C21 -114.8(5)
C9 C12 C13 C21 68.8(5)
C12 C13 C14 O5 -46.6(5)
C21 C13 C14 O5 -164.7(3)
C12 C13 C14 C15 75.5(4)
C21 C13 C14 C15 -42.7(4)
O5 C14 C15 C16 177.3(4)
C13 C14 C15 C16 54.5(4)
O5 C14 C15 C10 67.3(5)
C13 C14 C15 C10 -55.6(4)
C11 C10 C15 C16 127.1(4)
C9 C10 C15 C16 -103.3(4)
C18 C10 C15 C16 15.8(4)
C11 C10 C15 C14 -123.9(4)
C9 C10 C15 C14 5.8(6)
C18 C10 C15 C14 124.8(4)
C14 C15 C16 C17 -162.9(4)
C10 C15 C16 C17 -43.6(4)
C14 C15 C16 C21 -43.6(4)
C10 C15 C16 C21 75.7(4)
C15 C16 C17 O6 176.1(4)
C21 C16 C17 O6 66.0(5)
C15 C16 C17 C18 54.8(4)
C21 C16 C17 C18 -55.3(5)
O6 C17 C18 C19 -47.5(5)
C16 C17 C18 C19 75.4(4)
O6 C17 C18 C10 -166.0(4)
C16 C17 C18 C10 -43.1(4)
C11 C10 C18 C19 145.7(4)
C9 C10 C18 C19 23.0(5)
C15 C10 C18 C19 -98.5(4)
C11 C10 C18 C17 -99.1(4)
C9 C10 C18 C17 138.2(4)
C15 C10 C18 C17 16.6(4)
C17 C18 C19 O7 131.2(4)
C10 C18 C19 O7 -116.9(4)
C17 C18 C19 C20 -45.3(5)
C10 C18 C19 C20 66.5(5)
O7 C19 C20 C25 2.5(7)
C18 C19 C20 C25 178.9(4)
O7 C19 C20 C21 174.1(4)
C18 C19 C20 C21 -9.5(6)
C19 C20 C21 C22 156.2(4)
C25 C20 C21 C22 -32.0(5)
C19 C20 C21 C16 28.8(5)
C25 C20 C21 C16 -159.5(4)
C19 C20 C21 C13 -86.5(5)
C25 C20 C21 C13 85.2(5)
C17 C16 C21 C22 -119.2(4)
C15 C16 C21 C22 131.2(4)
C17 C16 C21 C20 7.0(5)
C15 C16 C21 C20 -102.6(4)
C17 C16 C21 C13 126.3(4)
C15 C16 C21 C13 16.7(4)
C12 C13 C21 C22 140.9(4)
C14 C13 C21 C22 -103.3(4)
C12 C13 C21 C20 20.8(5)
C14 C13 C21 C20 136.7(3)
C12 C13 C21 C16 -99.8(4)
C14 C13 C21 C16 16.0(4)
C20 C21 C22 O8 -152.3(4)
C16 C21 C22 O8 -25.2(6)
C13 C21 C22 O8 87.8(5)
C20 C21 C22 C23 33.7(5)
C16 C21 C22 C23 160.9(4)
C13 C21 C22 C23 -86.2(5)
O8 C22 C23 C26 -10.3(7)
C21 C22 C23 C26 163.6(4)
O8 C22 C23 C24 169.5(4)
C21 C22 C23 C24 -16.6(6)
C26 C23 C24 C29 0.2(6)
C22 C23 C24 C29 -179.7(4)
C26 C23 C24 C25 173.1(4)
C22 C23 C24 C25 -6.7(6)
C19 C20 C25 O9 1.3(7)
C21 C20 C25 O9 -170.0(4)
C19 C20 C25 C24 -177.4(4)
C21 C20 C25 C24 11.3(6)
C29 C24 C25 O9 3.3(7)
C23 C24 C25 O9 -169.2(4)
C29 C24 C25 C20 -178.0(4)
C23 C24 C25 C20 9.5(6)
C24 C23 C26 C27 0.8(7)
C22 C23 C26 C27 -179.4(5)
C23 C26 C27 C28 -0.5(8)
C23 C26 C27 C30 -179.4(5)
C26 C27 C28 C29 -0.8(8)
C30 C27 C28 C29 178.1(5)
C27 C28 C29 O10 -177.0(5)
C27 C28 C29 C24 1.8(8)
C23 C24 C29 O10 177.4(5)
C25 C24 C29 O10 4.6(7)
C23 C24 C29 C28 -1.4(7)
C25 C24 C29 C28 -174.1(5)
C35 N1 C31 C32 -53.1(9)
C33 N1 C31 C32 177.9(7)
C35 N1 C33 C34 70.2(9)
C31 N1 C33 C34 -162.9(7)
C33 N1 C35 C36 64.8(10)
C31 N1 C35 C36 -59.9(9)
